data_2209781
loop_
_publ_author_name
'Wang, Qing-Hua'

_publ_section_title
;
 Tetrakis(tetraethylammonium)
 tetrakis(tetrathiotungstenio)distannate(II)
;
_journal_issue 8
_journal_name_full 'Acta Crystallographica Section E'
_journal_page_first m1936
_journal_page_last m1937
_journal_paper_doi 10.1107/S1600536806026171
_journal_volume 62
_journal_year 2006
_chemical_formula_moiety '4 C8 H20 N +, S16 Sn2 W4 4-'
_chemical_formula_sum 'C32 H80 N4 S16 Sn2 W4'
_chemical_formula_weight 2006.74
_chemical_name_systematic
;
 ?
;
_space_group_IT_number 14
_symmetry_cell_setting monoclinic
_symmetry_space_group_name_Hall '-P 2ybc'
_symmetry_space_group_name_H-M 'P 1 21/c 1'
_atom_sites_solution_hydrogens geom
_atom_sites_solution_primary direct
_atom_sites_solution_secondary difmap
_cell_angle_alpha 90.00
_cell_angle_beta 106.19(5)
_cell_angle_gamma 90.00
_cell_formula_units_Z 2
_cell_length_a 12.507(2)
_cell_length_b 13.188(3)
_cell_length_c 19.937(6)
_cell_measurement_reflns_used 25
_cell_measurement_temperature 292(2)
_cell_measurement_theta_max 15
_cell_measurement_theta_min 14
_cell_volume 3158.0(15)
_computing_cell_refinement 'CAD-4 Software'
_computing_data_collection 'CAD-4 Software (Enraf--Nonius, 1989)'
_computing_data_reduction 'CAD-4 Software'
_computing_molecular_graphics 'ASP (Chen, 2004)'
_computing_publication_material SHELXL97
_computing_structure_refinement 'SHELXL97 (Sheldrick, 1997)'
_computing_structure_solution 'SHELXS97 (Sheldrick, 1997)'
_diffrn_ambient_temperature 292(2)
_diffrn_measured_fraction_theta_full 0.998
_diffrn_measured_fraction_theta_max 0.998
_diffrn_measurement_device_type 'Enraf Nonius CAD4'
_diffrn_measurement_method \w/2\q
_diffrn_radiation_monochromator graphite
_diffrn_radiation_source 'fine-focus sealed tube'
_diffrn_radiation_type MoK\a
_diffrn_radiation_wavelength 0.71073
_diffrn_reflns_av_R_equivalents 0.0835
_diffrn_reflns_av_sigmaI/netI 0.0361
_diffrn_reflns_limit_h_max 15
_diffrn_reflns_limit_h_min 0
_diffrn_reflns_limit_k_max 16
_diffrn_reflns_limit_k_min 0
_diffrn_reflns_limit_l_max 23
_diffrn_reflns_limit_l_min -24
_diffrn_reflns_number 6470
_diffrn_reflns_theta_full 25.98
_diffrn_reflns_theta_max 25.98
_diffrn_reflns_theta_min 1.70
_diffrn_standards_decay_% 0.5
_diffrn_standards_interval_time 60
_diffrn_standards_number 3
_exptl_absorpt_coefficient_mu 8.589
_exptl_absorpt_correction_T_max 0.432
_exptl_absorpt_correction_T_min 0.368
_exptl_absorpt_correction_type psi-scan
_exptl_absorpt_process_details '(North <i>et al.</i>,  1968)'
_exptl_crystal_colour red
_exptl_crystal_density_diffrn 2.110
_exptl_crystal_density_method 'not measured'
_exptl_crystal_description prism
_exptl_crystal_F_000 1904
_exptl_crystal_size_max 0.20
_exptl_crystal_size_mid 0.10
_exptl_crystal_size_min 0.10
_refine_diff_density_max 2.693
_refine_diff_density_min -3.287
_refine_ls_extinction_method none
_refine_ls_goodness_of_fit_ref 1.031
_refine_ls_hydrogen_treatment constr
_refine_ls_matrix_type full
_refine_ls_number_parameters 262
_refine_ls_number_reflns 6188
_refine_ls_number_restraints 0
_refine_ls_restrained_S_all 1.031
_refine_ls_R_factor_all 0.0680
_refine_ls_R_factor_gt 0.0578
_refine_ls_shift/su_max 0.001
_refine_ls_shift/su_mean 0.000
_refine_ls_structure_factor_coef Fsqd
_refine_ls_weighting_details 'calc w=1/[\s^2^(Fo^2^)+(0.1158P)^2^] where P=(Fo^2^+2Fc^2^)/3'
_refine_ls_weighting_scheme calc
_refine_ls_wR_factor_gt 0.1523
_refine_ls_wR_factor_ref 0.1579
_reflns_number_gt 5260
_reflns_number_total 6188
_reflns_threshold_expression I>2\s(I)
_cod_data_source_file cf2042.cif
_cod_data_source_block I
_cod_depositor_comments
;
The following automatic conversions were performed:
'_symmetry_cell_setting' value 'Monoclinic' changed to 'monoclinic'
according to '/home/saulius/struct/CIF-dictionaries/cif_core.dic'
dictionary named 'cif_core.dic' version 2.4.1 from 2010-06-29.

Automatic conversion script
Id: cif_fix_enum 1527 2010-12-29 10:47:43Z saulius 

The following automatic conversions were performed:

'_symmetry_cell_setting' value 'Monoclinic' changed to 'monoclinic'
according to /home/saulius/struct/CIF-dictionaries/cif_core.dic
dictionary named 'cif_core.dic' version 2.4.1 from 2010-06-29.

Automatic conversion script
Id: cif_fix_values 1715 2011-07-08 13:25:40Z adriana 
;
_cod_original_cell_volume 3157.7(14)
_cod_original_sg_symbol_H-M 'P 21/c'
_cod_database_code 2209781
_cod_database_fobs_code 2209781

loop_
_symmetry_equiv_pos_as_xyz
'x, y, z'
'-x, y+1/2, -z+1/2'
'-x, -y, -z'
'x, -y-1/2, z-1/2'

loop_
_atom_site_type_symbol
_atom_site_label
_atom_site_fract_x
_atom_site_fract_y
_atom_site_fract_z
_atom_site_U_iso_or_equiv
_atom_site_adp_type
_atom_site_calc_flag
_atom_site_refinement_flags
_atom_site_occupancy
Sn Sn 0.13546(6) 0.61697(6) 0.52873(4) 0.0446(2) Uani d . 1
W W1 -0.11468(3) 0.61919(3) 0.378499(19) 0.04256(15) Uani d . 1
W W2 0.37356(3) 0.76543(3) 0.56283(2) 0.03783(15) Uani d . 1
S S1 0.0582(2) 0.6582(4) 0.38317(18) 0.0565(10) Uani d . 1
S S2 -0.2286(3) 0.7319(2) 0.32266(17) 0.0561(7) Uani d . 1
S S3 -0.1153(2) 0.6038(2) 0.48856(13) 0.0412(5) Uani d . 1
S S4 -0.1580(4) 0.4678(3) 0.33418(17) 0.0755(11) Uani d . 1
S S5 0.4964(3) 0.7706(2) 0.66314(15) 0.0538(7) Uani d . 1
S S6 0.3450(2) 0.60447(19) 0.52715(14) 0.0414(6) Uani d . 1
S S7 0.2067(2) 0.8137(2) 0.56951(16) 0.0449(7) Uani d . 1
S S8 0.4301(3) 0.8555(2) 0.48983(18) 0.0600(8) Uani d . 1
N N1 0.3868(7) 0.9334(7) 0.8162(4) 0.0414(19) Uani d . 1
N N2 0.1424(8) 1.0802(7) 0.3872(5) 0.061(2) Uani d . 1
C C11 0.3093(9) 0.8507(10) 0.8263(7) 0.056(3) Uani d . 1
H H11A 0.3244 0.8379 0.8759 0.067 Uiso calc R 1
H H11B 0.2335 0.8756 0.8098 0.067 Uiso calc R 1
C C12 0.3161(13) 0.7514(9) 0.7904(8) 0.070(4) Uani d . 1
H H12A 0.2639 0.7043 0.8003 0.104 Uiso calc R 1
H H12B 0.3900 0.7244 0.8072 0.104 Uiso calc R 1
H H12C 0.2985 0.7620 0.7409 0.104 Uiso calc R 1
C C13 0.3554(11) 0.9629(10) 0.7400(6) 0.059(3) Uani d . 1
H H13A 0.3576 0.9025 0.7127 0.071 Uiso calc R 1
H H13B 0.2790 0.9869 0.7270 0.071 Uiso calc R 1
C C14 0.4258(13) 1.0415(10) 0.7204(6) 0.067(4) Uani d . 1
H H14A 0.3993 1.0544 0.6711 0.101 Uiso calc R 1
H H14B 0.5014 1.0182 0.7317 0.101 Uiso calc R 1
H H14C 0.4222 1.1028 0.7456 0.101 Uiso calc R 1
C C15 0.5069(9) 0.8983(10) 0.8367(6) 0.053(3) Uani d . 1
H H15A 0.5161 0.8506 0.8018 0.064 Uiso calc R 1
H H15B 0.5537 0.9564 0.8353 0.064 Uiso calc R 1
C C16 0.5488(10) 0.8490(10) 0.9075(7) 0.063(3) Uani d . 1
H H16A 0.6253 0.8298 0.9152 0.095 Uiso calc R 1
H H16B 0.5050 0.7899 0.9094 0.095 Uiso calc R 1
H H16C 0.5427 0.8961 0.9430 0.095 Uiso calc R 1
C C17 0.3800(10) 1.0223(9) 0.8634(6) 0.054(3) Uani d . 1
H H17A 0.3998 0.9985 0.9113 0.065 Uiso calc R 1
H H17B 0.4350 1.0723 0.8598 0.065 Uiso calc R 1
C C18 0.2710(13) 1.0724(10) 0.8482(8) 0.074(4) Uani d . 1
H H18A 0.2747 1.1273 0.8804 0.111 Uiso calc R 1
H H18B 0.2159 1.0244 0.8529 0.111 Uiso calc R 1
H H18C 0.2512 1.0984 0.8014 0.111 Uiso calc R 1
C C21 0.203(2) 1.1433(18) 0.4474(11) 0.073(8) Uani d . 1
H H21A 0.2613 1.1788 0.4330 0.087 Uiso calc R 1
H H21B 0.1517 1.1945 0.4541 0.087 Uiso calc R 1
C C22 0.2535(18) 1.1018(13) 0.5126(9) 0.100(6) Uani d . 1
H H22A 0.2887 1.1546 0.5442 0.150 Uiso calc R 1
H H22B 0.3084 1.0530 0.5086 0.150 Uiso calc R 1
H H22C 0.1981 1.0690 0.5300 0.150 Uiso calc R 1
C C23 0.2120(14) 0.9979(14) 0.3729(10) 0.070(5) Uani d . 1
H H23A 0.1669 0.9563 0.3355 0.084 Uiso calc R 1
H H23B 0.2358 0.9556 0.4142 0.084 Uiso calc R 1
C C24 0.3148(11) 1.0332(12) 0.3525(8) 0.074(4) Uani d . 1
H H24A 0.3564 0.9753 0.3449 0.111 Uiso calc R 1
H H24B 0.3605 1.0740 0.3893 0.111 Uiso calc R 1
H H24C 0.2921 1.0726 0.3104 0.111 Uiso calc R 1
C C25 0.1057(18) 1.1443(15) 0.3225(10) 0.086(6) Uani d . 1
H H25A 0.0774 1.1001 0.2826 0.103 Uiso calc R 1
H H25B 0.1702 1.1793 0.3158 0.103 Uiso calc R 1
C C26 0.0136(16) 1.2254(13) 0.3238(10) 0.100(6) Uani d . 1
H H26A -0.0043 1.2637 0.2811 0.150 Uiso calc R 1
H H26B 0.0410 1.2703 0.3627 0.150 Uiso calc R 1
H H26C -0.0520 1.1915 0.3283 0.150 Uiso calc R 1
C C27 0.043(3) 1.034(3) 0.4058(18) 0.091(2) Uani d . 1
H H27A 0.0705 0.9981 0.4498 0.109 Uiso calc R 1
H H27B -0.0036 1.0889 0.4137 0.109 Uiso calc R 1
C C28 -0.0295(17) 0.9620(19) 0.3541(16) 0.110(15) Uani d . 1
H H28A -0.0860 0.9348 0.3732 0.165 Uiso calc R 1
H H28B 0.0152 0.9077 0.3445 0.165 Uiso calc R 1
H H28C -0.0641 0.9977 0.3116 0.165 Uiso calc R 1

loop_
_atom_site_aniso_label
_atom_site_aniso_U_11
_atom_site_aniso_U_22
_atom_site_aniso_U_33
_atom_site_aniso_U_12
_atom_site_aniso_U_13
_atom_site_aniso_U_23
Sn 0.0419(4) 0.0426(4) 0.0489(4) -0.0038(3) 0.0119(3) 0.0013(3)
W1 0.0398(2) 0.0473(3) 0.0406(2) 0.00591(16) 0.01258(17) 0.00254(15)
W2 0.0375(2) 0.0330(2) 0.0430(2) 0.00006(15) 0.01453(17) -0.00244(15)
S1 0.0422(14) 0.0630(3) 0.0643(18) 0.0140(17) 0.0252(13) 0.0337(19)
S2 0.0539(16) 0.0515(18) 0.0605(17) 0.0123(13) 0.0119(13) 0.0144(13)
S3 0.0454(13) 0.0417(14) 0.0398(12) 0.0011(11) 0.0172(10) -0.0036(10)
S4 0.128(3) 0.0438(17) 0.0471(16) 0.0055(19) 0.0112(18) -0.0065(13)
S5 0.0572(16) 0.0470(17) 0.0517(15) -0.0008(13) 0.0057(13) -0.0132(12)
S6 0.0417(12) 0.0290(12) 0.0525(14) 0.0010(10) 0.0114(11) -0.0062(10)
S7 0.0428(13) 0.0386(17) 0.0534(18) 0.0061(12) 0.0164(13) -0.0048(14)
S8 0.073(2) 0.0454(16) 0.0722(19) -0.0008(15) 0.0385(16) 0.0125(14)
N1 0.039(4) 0.045(5) 0.042(4) -0.001(4) 0.013(3) -0.003(4)
N2 0.054(5) 0.068(5) 0.061(5) 0.002(4) 0.017(4) -0.004(4)
C11 0.045(6) 0.059(7) 0.069(7) -0.011(6) 0.028(5) -0.010(6)
C12 0.087(10) 0.044(7) 0.079(9) -0.032(7) 0.025(8) -0.015(6)
C13 0.068(7) 0.064(8) 0.044(6) 0.012(6) 0.014(5) 0.003(5)
C14 0.105(11) 0.046(7) 0.058(7) -0.013(7) 0.034(7) 0.003(6)
C15 0.040(5) 0.067(8) 0.059(7) 0.007(5) 0.024(5) 0.004(6)
C16 0.059(7) 0.049(7) 0.077(8) -0.007(6) 0.011(6) 0.020(6)
C17 0.072(8) 0.038(6) 0.062(7) -0.004(5) 0.035(6) -0.010(5)
C18 0.086(9) 0.046(8) 0.093(10) 0.017(7) 0.030(8) -0.008(7)
C21 0.07(2) 0.082(17) 0.068(15) 0.003(17) 0.047(15) -0.016(13)
C22 0.136(16) 0.081(12) 0.070(10) 0.023(11) 0.006(10) 0.002(8)
C23 0.079(10) 0.062(13) 0.069(13) -0.002(9) 0.042(10) -0.024(10)
C24 0.057(7) 0.077(10) 0.099(11) -0.005(7) 0.040(7) 0.003(8)
C25 0.076(17) 0.084(13) 0.078(13) 0.032(12) 0.030(12) 0.011(10)
C26 0.117(14) 0.082(12) 0.100(12) 0.054(11) 0.028(11) 0.026(10)
C27 0.081(13) 0.092(15) 0.100(13) 0.056(13) 0.071(13) 0.071(14)
C28 0.089(12) 0.11(2) 0.10(4) -0.045(13) 0.053(17) -0.05(2)

loop_
_atom_type_symbol
_atom_type_description
_atom_type_scat_dispersion_real
_atom_type_scat_dispersion_imag
_atom_type_scat_source
C C 0.0033 0.0016 'International Tables Vol C Tables 4.2.6.8 and 6.1.1.4'
H H 0.0000 0.0000 'International Tables Vol C Tables 4.2.6.8 and 6.1.1.4'
N N 0.0061 0.0033 'International Tables Vol C Tables 4.2.6.8 and 6.1.1.4'
S S 0.1246 0.1234 'International Tables Vol C Tables 4.2.6.8 and 6.1.1.4'
Sn Sn -0.6537 1.4246 'International Tables Vol C Tables 4.2.6.8 and 6.1.1.4'
W W -0.8490 6.8722 'International Tables Vol C Tables 4.2.6.8 and 6.1.1.4'

loop_
_geom_angle_atom_site_label_1
_geom_angle_atom_site_label_2
_geom_angle_atom_site_label_3
_geom_angle_site_symmetry_3
_geom_angle
S6 Sn S7 . 79.86(8)
S6 Sn S1 . 93.19(9)
S7 Sn S1 . 96.30(12)
S6 Sn S4 3_566 98.74(11)
S7 Sn S4 3_566 98.34(10)
S1 Sn S4 3_566 162.52(12)
S2 W1 S4 . 111.65(14)
S2 W1 S1 . 111.30(13)
S4 W1 S1 . 111.10(17)
S2 W1 S3 . 113.23(11)
S4 W1 S3 . 104.37(12)
S1 W1 S3 . 104.81(11)
S8 W2 S5 . 109.11(14)
S8 W2 S7 . 112.00(12)
S5 W2 S7 . 111.92(12)
S8 W2 S6 . 111.32(12)
S5 W2 S6 . 109.54(10)
S7 W2 S6 . 102.83(11)
W1 S1 Sn . 92.79(10)
W1 S4 Sn 3_566 91.33(10)
W2 S6 Sn . 90.45(9)
W2 S7 Sn . 86.83(9)
C11 N1 C13 . 108.9(9)
C11 N1 C15 . 111.6(9)
C13 N1 C15 . 108.1(8)
C11 N1 C17 . 109.1(8)
C13 N1 C17 . 112.3(9)
C15 N1 C17 . 106.9(8)
C23 N2 C21 . 111.9(14)
C23 N2 C25 . 107.8(13)
C21 N2 C25 . 110.1(14)
C23 N2 C27 . 108.6(19)
C21 N2 C27 . 107(2)
C25 N2 C27 . 111.2(17)
C12 C11 N1 . 116.3(10)
C12 C11 H11A . 108.2
N1 C11 H11A . 108.2
C12 C11 H11B . 108.2
N1 C11 H11B . 108.2
H11A C11 H11B . 107.4
C11 C12 H12A . 109.5
C11 C12 H12B . 109.5
H12A C12 H12B . 109.5
C11 C12 H12C . 109.5
H12A C12 H12C . 109.5
H12B C12 H12C . 109.5
C14 C13 N1 . 116.0(10)
C14 C13 H13A . 108.3
N1 C13 H13A . 108.3
C14 C13 H13B . 108.3
N1 C13 H13B . 108.3
H13A C13 H13B . 107.4
C13 C14 H14A . 109.5
C13 C14 H14B . 109.5
H14A C14 H14B . 109.5
C13 C14 H14C . 109.5
H14A C14 H14C . 109.5
H14B C14 H14C . 109.5
C16 C15 N1 . 116.4(9)
C16 C15 H15A . 108.2
N1 C15 H15A . 108.2
C16 C15 H15B . 108.2
N1 C15 H15B . 108.2
H15A C15 H15B . 107.4
C15 C16 H16A . 109.5
C15 C16 H16B . 109.5
H16A C16 H16B . 109.5
C15 C16 H16C . 109.5
H16A C16 H16C . 109.5
H16B C16 H16C . 109.5
C18 C17 N1 . 115.4(10)
C18 C17 H17A . 108.4
N1 C17 H17A . 108.4
C18 C17 H17B . 108.4
N1 C17 H17B . 108.4
H17A C17 H17B . 107.5
C17 C18 H18A . 109.5
C17 C18 H18B . 109.5
H18A C18 H18B . 109.5
C17 C18 H18C . 109.5
H18A C18 H18C . 109.5
H18B C18 H18C . 109.5
C22 C21 N2 . 122.1(19)
C22 C21 H21A . 106.8
N2 C21 H21A . 106.8
C22 C21 H21B . 106.8
N2 C21 H21B . 106.8
H21A C21 H21B . 106.6
C21 C22 H22A . 109.5
C21 C22 H22B . 109.5
H22A C22 H22B . 109.5
C21 C22 H22C . 109.5
H22A C22 H22C . 109.5
H22B C22 H22C . 109.5
N2 C23 C24 . 114.5(14)
N2 C23 H23A . 108.6
C24 C23 H23A . 108.6
N2 C23 H23B . 108.6
C24 C23 H23B . 108.6
H23A C23 H23B . 107.6
C23 C24 H24A . 109.5
C23 C24 H24B . 109.5
H24A C24 H24B . 109.5
C23 C24 H24C . 109.5
H24A C24 H24C . 109.5
H24B C24 H24C . 109.5
N2 C25 C26 . 114.6(15)
N2 C25 H25A . 108.6
C26 C25 H25A . 108.6
N2 C25 H25B . 108.6
C26 C25 H25B . 108.6
H25A C25 H25B . 107.6
C25 C26 H26A . 109.5
C25 C26 H26B . 109.5
H26A C26 H26B . 109.5
C25 C26 H26C . 109.5
H26A C26 H26C . 109.5
H26B C26 H26C . 109.5
C28 C27 N2 . 118(3)
C28 C27 H27A . 107.9
N2 C27 H27A . 107.9
C28 C27 H27B . 107.9
N2 C27 H27B . 107.9
H27A C27 H27B . 107.2
C27 C28 H28A . 109.5
C27 C28 H28B . 109.5
H28A C28 H28B . 109.5
C27 C28 H28C . 109.5
H28A C28 H28C . 109.5
H28B C28 H28C . 109.5

loop_
_geom_bond_atom_site_label_1
_geom_bond_atom_site_label_2
_geom_bond_site_symmetry_2
_geom_bond_distance
_geom_bond_publ_flag
Sn S6 . 2.635(3) yes
Sn S7 . 2.790(3) yes
Sn S1 . 2.844(3) yes
Sn S4 3_566 2.893(4) yes
W1 S2 . 2.144(3) yes
W1 S4 . 2.190(3) yes
W1 S1 . 2.199(3) yes
W1 S3 . 2.206(2) yes
W2 S8 . 2.146(3) yes
W2 S5 . 2.156(3) yes
W2 S7 . 2.222(3) yes
W2 S6 . 2.236(2) yes
S4 Sn 3_566 2.893(4) ?
N1 C11 . 1.509(14) ?
N1 C13 . 1.509(13) ?
N1 C15 . 1.515(13) ?
N1 C17 . 1.521(13) ?
N2 C23 . 1.468(18) ?
N2 C21 . 1.48(2) ?
N2 C25 . 1.50(2) ?
N2 C27 . 1.52(3) ?
C11 C12 . 1.506(16) ?
C11 H11A . 0.970 ?
C11 H11B . 0.970 ?
C12 H12A . 0.960 ?
C12 H12B . 0.960 ?
C12 H12C . 0.960 ?
C13 C14 . 1.482(17) ?
C13 H13A . 0.970 ?
C13 H13B . 0.970 ?
C14 H14A . 0.960 ?
C14 H14B . 0.960 ?
C14 H14C . 0.960 ?
C15 C16 . 1.509(16) ?
C15 H15A . 0.970 ?
C15 H15B . 0.970 ?
C16 H16A . 0.960 ?
C16 H16B . 0.960 ?
C16 H16C . 0.960 ?
C17 C18 . 1.468(18) ?
C17 H17A . 0.970 ?
C17 H17B . 0.970 ?
C18 H18A . 0.960 ?
C18 H18B . 0.960 ?
C18 H18C . 0.960 ?
C21 C22 . 1.39(3) ?
C21 H21A . 0.970 ?
C21 H21B . 0.970 ?
C22 H22A . 0.960 ?
C22 H22B . 0.960 ?
C22 H22C . 0.960 ?
C23 C24 . 1.526(19) ?
C23 H23A . 0.970 ?
C23 H23B . 0.970 ?
C24 H24A . 0.960 ?
C24 H24B . 0.960 ?
C24 H24C . 0.960 ?
C25 C26 . 1.58(2) ?
C25 H25A . 0.970 ?
C25 H25B . 0.970 ?
C26 H26A . 0.960 ?
C26 H26B . 0.960 ?
C26 H26C . 0.960 ?
C27 C28 . 1.50(4) ?
C27 H27A . 0.970 ?
C27 H27B . 0.970 ?
C28 H28A . 0.960 ?
C28 H28B . 0.960 ?
C28 H28C . 0.960 ?
